data_7048549
loop_
_publ_author_name
'Werncke, C. G.'
'Pfeiffer, J.'
'M\"uller, I'
'Vendier, L.'
'Sabo-Etienne, S'
'Bontemps, S.'

_publ_section_title
;
 C-Halide bond cleavage by a two-coordinate iron(i) complex.
;
_journal_issue 5
_journal_name_full 'Dalton transactions (Cambridge, England : 2003)'
_journal_page_first 1757
_journal_page_last 1765
_journal_paper_doi 10.1039/c8dt05002c
_journal_volume 48
_journal_year 2019
_chemical_formula_moiety 'C72 H180 F3 Fe3 K3 N6 O18 Si12'
_chemical_formula_sum 'C72 H180 F3 Fe3 K3 N6 O18 Si12'
_chemical_formula_weight 2097.14
_space_group_crystal_system monoclinic
_space_group_IT_number 14
_space_group_name_Hall '-P 2ybc'
_space_group_name_H-M_alt 'P 1 21/c 1'
_symmetry_space_group_name_Hall '-P 2ybc'
_symmetry_space_group_name_H-M 'P 1 21/c 1'
_atom_sites_solution_hydrogens mixed
_audit_creation_date 2018-11-07
_audit_creation_method
;
Olex2 1.2-alpha
(compiled 2018.07.26 svn.r3523 for OlexSys, GUI svn.r5532)
;
_audit_update_record
;
2018-11-08 deposited with the CCDC.
2019-01-04 downloaded from the CCDC.
;
_cell_angle_alpha 90
_cell_angle_beta 92.6170(10)
_cell_angle_gamma 90
_cell_formula_units_Z 4
_cell_length_a 19.1913(5)
_cell_length_b 12.5055(3)
_cell_length_c 47.8877(13)
_cell_measurement_reflns_used 237019
_cell_measurement_temperature 100.0
_cell_measurement_theta_max 25.00
_cell_measurement_theta_min 2.75
_cell_volume 11480.9(5)
_computing_molecular_graphics 'Olex2 (Dolomanov et al., 2009)'
_computing_publication_material 'Olex2 (Dolomanov et al., 2009)'
_computing_structure_refinement 'ShelXL (Sheldrick, 2015)'
_computing_structure_solution 'ShelXT (Sheldrick, 2015)'
_diffrn_ambient_temperature 100.0
_diffrn_detector 'Bruker APEX2 area detector'
_diffrn_detector_area_resol_mean 7.9
_diffrn_detector_type 'CCD area detector'
_diffrn_measured_fraction_theta_full 0.998
_diffrn_measured_fraction_theta_max 0.998
_diffrn_measurement_device 'three-circle diffractometer'
_diffrn_measurement_device_type 'Bruker SMART APEX2 area detector'
_diffrn_measurement_method '\w and \f scans'
_diffrn_radiation_monochromator 'mirror optics'
_diffrn_radiation_probe x-ray
_diffrn_radiation_type MoK\a
_diffrn_radiation_wavelength 0.71073
_diffrn_reflns_av_R_equivalents 0.0753
_diffrn_reflns_av_unetI/netI 0.0244
_diffrn_reflns_Laue_measured_fraction_full 0.998
_diffrn_reflns_Laue_measured_fraction_max 0.998
_diffrn_reflns_limit_h_max 22
_diffrn_reflns_limit_h_min -22
_diffrn_reflns_limit_k_max 14
_diffrn_reflns_limit_k_min -14
_diffrn_reflns_limit_l_max 56
_diffrn_reflns_limit_l_min -56
_diffrn_reflns_number 237019
_diffrn_reflns_point_group_measured_fraction_full 0.998
_diffrn_reflns_point_group_measured_fraction_max 0.998
_diffrn_reflns_theta_full 25.000
_diffrn_reflns_theta_max 25.000
_diffrn_reflns_theta_min 2.253
_diffrn_source 'microfocus sealed X-ray tube'
_diffrn_source_type 'Incoatec I\ms'
_exptl_absorpt_coefficient_mu 0.667
_exptl_absorpt_correction_T_max 0.7460
_exptl_absorpt_correction_T_min 0.6843
_exptl_absorpt_correction_type multi-scan
_exptl_absorpt_process_details
'SADABS-2016/2 (Bruker,2016/2) was used for absorption correction. wR2(int) was 0.1145 before and 0.0606 after correction. The Ratio of minimum to maximum transmission is 0.9135. The \l/2 correction factor is Not present.'
_exptl_crystal_colour 'clear brownish colourless'
_exptl_crystal_colour_lustre clear
_exptl_crystal_colour_modifier brownish
_exptl_crystal_colour_primary colourless
_exptl_crystal_density_diffrn 1.213
_exptl_crystal_description block
_exptl_crystal_F_000 4512
_exptl_crystal_size_max 0.341
_exptl_crystal_size_mid 0.276
_exptl_crystal_size_min 0.115
_refine_diff_density_max 0.495
_refine_diff_density_min -0.296
_refine_diff_density_rms 0.047
_refine_ls_extinction_method none
_refine_ls_goodness_of_fit_ref 1.094
_refine_ls_hydrogen_treatment mixed
_refine_ls_matrix_type full
_refine_ls_number_parameters 1101
_refine_ls_number_reflns 20179
_refine_ls_number_restraints 0
_refine_ls_restrained_S_all 1.094
_refine_ls_R_factor_all 0.0364
_refine_ls_R_factor_gt 0.0317
_refine_ls_shift/su_max 0.004
_refine_ls_shift/su_mean 0.000
_refine_ls_structure_factor_coef Fsqd
_refine_ls_weighting_details 'w=1/[\s^2^(Fo^2^)+(0.0274P)^2^+7.8065P] where P=(Fo^2^+2Fc^2^)/3'
_refine_ls_weighting_scheme calc
_refine_ls_wR_factor_gt 0.0772
_refine_ls_wR_factor_ref 0.0790
_reflns_Friedel_coverage 0.000
_reflns_number_gt 18253
_reflns_number_total 20179
_reflns_threshold_expression 'I > 2\s(I)'
_cod_data_source_file c8dt05002c2.cif
_cod_data_source_block k(18c6)_fef(1c)
_cod_depositor_comments 'Adding full bibliography for 7048542--7048549.cif.'
_cod_database_code 7048549
_shelx_shelxl_version_number 2018/3
_shelx_space_group_comment
;
The symmetry employed for this shelxl refinement is uniquely defined
by the following loop, which should always be used as a source of
symmetry information in preference to the above space-group names.
They are only intended as comments.
;
_shelx_estimated_absorpt_t_max 0.927
_shelx_estimated_absorpt_t_min 0.805
_olex2_refinement_description
;
1. Fixed Uiso
 At 1.2 times of:
  All C(H,H) groups
 At 1.5 times of:
  All C(H,H,H) groups
2.a Secondary CH2 refined with riding coordinates:
 C37(H37A,H37B), C38(H38A,H38B), C39(H39A,H39B), C40(H40A,H40B), C41(H41A,
 H41B), C42(H42A,H42B), C43(H43A,H43B), C44(H44A,H44B), C45(H45A,H45B),
 C46(H46A,H46B), C47(H47A,H47B), C48(H48A,H48B), C49(H49A,H49B), C50(H50A,H50B),
  C51(H51A,H51B), C52(H52A,H52B), C53(H53A,H53B), C54(H54A,H54B), C55(H55A,
 H55B), C56(H56A,H56B), C57(H57A,H57B), C58(H58A,H58B), C59(H59A,H59B),
 C60(H60A,H60B), C61(H61A,H61B), C62(H62A,H62B), C63(H63A,H63B), C64(H64A,H64B),
  C65(H65A,H65B), C66(H66A,H66B), C67(H67A,H67B), C68(H68A,H68B), C69(H69A,
 H69B), C70(H70A,H70B), C71(H71A,H71B), C72(H72A,H72B)
2.b Idealised Me refined as rotating group:
 C1(H1A,H1B,H1C), C2(H2A,H2B,H2C), C3(H3A,H3B,H3C), C4(H4A,H4B,H4C), C5(H5A,
 H5B,H5C), C6(H6A,H6B,H6C), C8(H8A,H8B,H8C), C9(H9A,H9B,H9C), C10(H10A,H10B,
 H10C), C11(H11A,H11B,H11C), C12(H12A,H12B,H12C), C13(H13A,H13B,H13C), C14(H14A,
 H14B,H14C), C15(H15A,H15B,H15C), C16(H16A,H16B,H16C), C17(H17A,H17B,H17C),
 C18(H18A,H18B,H18C), C19(H19A,H19B,H19C), C20(H20A,H20B,H20C), C21(H21A,H21B,
 H21C), C22(H22A,H22B,H22C), C23(H23A,H23B,H23C), C24(H24A,H24B,H24C), C25(H25A,
 H25B,H25C), C26(H26A,H26B,H26C), C27(H27A,H27B,H27C), C28(H28A,H28B,H28C),
 C29(H29A,H29B,H29C), C30(H30A,H30B,H30C), C31(H31A,H31B,H31C), C32(H32A,H32B,
 H32C), C33(H33A,H33B,H33C), C34(H34A,H34B,H34C), C35(H35A,H35B,H35C), C36(H36A,
 H36B,H36C)
;
_olex2_submission_special_instructions 'No special instructions were received'

loop_
_space_group_symop_operation_xyz
'x, y, z'
'-x, y+1/2, -z+1/2'
'-x, -y, -z'
'x, -y-1/2, z-1/2'

loop_
_atom_site_label
_atom_site_type_symbol
_atom_site_fract_x
_atom_site_fract_y
_atom_site_fract_z
_atom_site_U_iso_or_equiv
_atom_site_adp_type
_atom_site_occupancy
_atom_site_site_symmetry_order
_atom_site_calc_flag
_atom_site_refinement_flags_posn
Fe1 Fe 0.74325(2) 0.49571(2) 0.57474(2) 0.01259(6) Uani 1 1 d .
Fe2 Fe 0.74686(2) 0.00141(2) 0.40697(2) 0.01324(6) Uani 1 1 d .
Fe3 Fe 0.74316(2) 0.51031(2) 0.24242(2) 0.01187(6) Uani 1 1 d .
K1 K 0.74201(2) 0.26844(3) 0.50957(2) 0.01599(8) Uani 1 1 d .
K2 K 0.74583(2) 0.23985(3) 0.34270(2) 0.01575(8) Uani 1 1 d .
K3 K 0.74542(2) 0.28526(3) 0.17567(2) 0.01618(8) Uani 1 1 d .
Si1 Si 0.87696(2) 0.50146(4) 0.61525(2) 0.01819(10) Uani 1 1 d .
Si2 Si 0.86172(2) 0.66060(4) 0.56707(2) 0.01699(10) Uani 1 1 d .
Si3 Si 0.59964(2) 0.51686(4) 0.54430(2) 0.01903(10) Uani 1 1 d .
Si4 Si 0.62427(2) 0.64727(4) 0.59744(2) 0.01606(10) Uani 1 1 d .
Si5 Si 0.87604(2) 0.00647(4) 0.45071(2) 0.01613(10) Uani 1 1 d .
Si6 Si 0.87290(2) -0.15143(4) 0.40242(2) 0.01791(10) Uani 1 1 d .
Si7 Si 0.63291(2) -0.15957(4) 0.42927(2) 0.01899(10) Uani 1 1 d .
Si8 Si 0.60621(3) -0.04267(5) 0.37472(2) 0.02561(12) Uani 1 1 d .
Si9 Si 0.88063(2) 0.50779(4) 0.28203(2) 0.01478(10) Uani 1 1 d .
Si11 Si 0.64040(2) 0.67939(4) 0.26865(2) 0.01526(10) Uani 1 1 d .
Si12 Si 0.86370(2) 0.67201(4) 0.23536(2) 0.01516(10) Uani 1 1 d .
Si13 Si 0.59076(2) 0.55885(4) 0.21759(2) 0.02191(11) Uani 1 1 d .
F1 F 0.74332(5) 0.35805(7) 0.55882(2) 0.0197(2) Uani 1 1 d .
F2 F 0.74320(5) 0.13845(7) 0.39063(2) 0.0208(2) Uani 1 1 d .
F3 F 0.74538(5) 0.37379(7) 0.22600(2) 0.0210(2) Uani 1 1 d .
O1 O 0.86402(6) 0.18834(10) 0.53855(3) 0.0254(3) Uani 1 1 d .
O2 O 0.87022(6) 0.37893(10) 0.50626(3) 0.0259(3) Uani 1 1 d .
O3 O 0.77616(7) 0.39133(10) 0.46008(3) 0.0267(3) Uani 1 1 d .
O4 O 0.64890(7) 0.28251(10) 0.46036(2) 0.0255(3) Uani 1 1 d .
O5 O 0.64099(6) 0.10366(10) 0.49568(3) 0.0240(3) Uani 1 1 d .
O6 O 0.73365(7) 0.07891(10) 0.54147(3) 0.0248(3) Uani 1 1 d .
O7 O 0.85067(6) 0.09516(10) 0.32776(2) 0.0204(3) Uani 1 1 d .
O8 O 0.74340(6) 0.13972(10) 0.28872(2) 0.0235(3) Uani 1 1 d .
O9 O 0.63199(6) 0.27420(10) 0.30112(2) 0.0219(3) Uani 1 1 d .
O10 O 0.66871(6) 0.43392(10) 0.33967(2) 0.0204(3) Uani 1 1 d .
O11 O 0.78047(6) 0.41618(9) 0.37779(2) 0.0201(3) Uani 1 1 d .
O12 O 0.88474(6) 0.26118(9) 0.36602(2) 0.0194(3) Uani 1 1 d .
O13 O 0.88287(6) 0.25795(10) 0.19598(3) 0.0249(3) Uani 1 1 d .
O14 O 0.84433(7) 0.44237(10) 0.16403(3) 0.0273(3) Uani 1 1 d .
O15 O 0.73774(7) 0.41458(10) 0.12451(3) 0.0281(3) Uani 1 1 d .
O16 O 0.63559(6) 0.25826(10) 0.13331(2) 0.0224(3) Uani 1 1 d .
O17 O 0.66836(6) 0.08963(10) 0.16981(2) 0.0242(3) Uani 1 1 d .
O18 O 0.77874(7) 0.10300(10) 0.20875(3) 0.0265(3) Uani 1 1 d .
N1 N 0.64923(7) 0.55849(11) 0.57288(3) 0.0161(3) Uani 1 1 d .
N2 N 0.83360(7) 0.55676(11) 0.58685(3) 0.0162(3) Uani 1 1 d .
N3 N 0.83922(7) -0.04810(11) 0.42077(3) 0.0149(3) Uani 1 1 d .
N4 N 0.65775(7) -0.07600(12) 0.40348(3) 0.0184(3) Uani 1 1 d .
N5 N 0.83633(7) 0.56523(10) 0.25413(3) 0.0135(3) Uani 1 1 d .
N6 N 0.65223(7) 0.58326(11) 0.24386(3) 0.0157(3) Uani 1 1 d .
C1 C 0.65067(10) 0.51879(16) 0.51188(4) 0.0266(4) Uani 1 1 d .
H1A H 0.696873 0.487590 0.515933 0.040 Uiso 1 1 calc GR
H1B H 0.655856 0.592751 0.505538 0.040 Uiso 1 1 calc GR
H1C H 0.625980 0.477034 0.497208 0.040 Uiso 1 1 calc GR
C2 C 0.56706(11) 0.37690(17) 0.54842(4) 0.0344(5) Uani 1 1 d .
H2A H 0.606709 0.328698 0.552043 0.052 Uiso 1 1 calc GR
H2B H 0.541264 0.354805 0.531253 0.052 Uiso 1 1 calc GR
H2C H 0.536145 0.373931 0.564139 0.052 Uiso 1 1 calc GR
C3 C 0.52171(12) 0.6023(2) 0.53593(5) 0.0546(7) Uani 1 1 d .
H3A H 0.488030 0.593940 0.550554 0.082 Uiso 1 1 calc GR
H3B H 0.500064 0.580587 0.517889 0.082 Uiso 1 1 calc GR
H3C H 0.536126 0.677381 0.534964 0.082 Uiso 1 1 calc GR
C4 C 0.53489(9) 0.61977(16) 0.61050(4) 0.0276(4) Uani 1 1 d .
H4A H 0.499357 0.645144 0.596710 0.041 Uiso 1 1 calc GR
H4B H 0.529574 0.657163 0.628256 0.041 Uiso 1 1 calc GR
H4C H 0.529240 0.542688 0.613313 0.041 Uiso 1 1 calc GR
C5 C 0.68746(10) 0.64775(15) 0.62837(4) 0.0251(4) Uani 1 1 d .
H5A H 0.690073 0.575964 0.636555 0.038 Uiso 1 1 calc GR
H5B H 0.671733 0.698601 0.642321 0.038 Uiso 1 1 calc GR
H5C H 0.733657 0.668940 0.622425 0.038 Uiso 1 1 calc GR
C6 C 0.62141(11) 0.78952(14) 0.58473(4) 0.0300(4) Uani 1 1 d .
H6A H 0.668480 0.812502 0.580337 0.045 Uiso 1 1 calc GR
H6B H 0.603700 0.835759 0.599335 0.045 Uiso 1 1 calc GR
H6C H 0.590545 0.794461 0.567905 0.045 Uiso 1 1 calc GR
C7 C 0.82773(10) 0.38451(16) 0.62865(4) 0.0251(4) Uani 1 1 d .
H7A H 0.7840(12) 0.4059(17) 0.6355(5) 0.038(6) Uiso 1 1 d .
H7B H 0.8204(11) 0.3314(18) 0.6142(5) 0.039(6) Uiso 1 1 d .
H7C H 0.8548(12) 0.3517(18) 0.6444(5) 0.042(6) Uiso 1 1 d .
C8 C 0.96686(9) 0.45250(17) 0.60781(4) 0.0315(5) Uani 1 1 d .
H8A H 0.963710 0.399667 0.592691 0.047 Uiso 1 1 calc GR
H8B H 0.988155 0.419389 0.624674 0.047 Uiso 1 1 calc GR
H8C H 0.995576 0.512908 0.602193 0.047 Uiso 1 1 calc GR
C9 C 0.89139(11) 0.59761(17) 0.64514(4) 0.0321(5) Uani 1 1 d .
H9A H 0.924044 0.653535 0.639847 0.048 Uiso 1 1 calc GR
H9B H 0.910813 0.559122 0.661533 0.048 Uiso 1 1 calc GR
H9C H 0.846848 0.630286 0.649607 0.048 Uiso 1 1 calc GR
C10 C 0.88517(11) 0.78119(15) 0.58873(4) 0.0334(5) Uani 1 1 d .
H10A H 0.897124 0.840451 0.576439 0.050 Uiso 1 1 calc GR
H10B H 0.925268 0.764537 0.601384 0.050 Uiso 1 1 calc GR
H10C H 0.845385 0.801663 0.599682 0.050 Uiso 1 1 calc GR
C11 C 0.93962(10) 0.62655(16) 0.54680(4) 0.0332(5) Uani 1 1 d .
H11A H 0.978439 0.606383 0.559736 0.050 Uiso 1 1 calc GR
H11B H 0.952998 0.688777 0.535816 0.050 Uiso 1 1 calc GR
H11C H 0.928270 0.566630 0.534208 0.050 Uiso 1 1 calc GR
C12 C 0.79371(10) 0.70541(16) 0.54032(4) 0.0319(5) Uani 1 1 d .
H12A H 0.784599 0.647993 0.526713 0.048 Uiso 1 1 calc GR
H12B H 0.810338 0.768989 0.530681 0.048 Uiso 1 1 calc GR
H12C H 0.750614 0.722709 0.549564 0.048 Uiso 1 1 calc GR
C13 C 0.69532(11) -0.15418(17) 0.46031(4) 0.0315(5) Uani 1 1 d .
H13A H 0.741928 -0.174828 0.454713 0.047 Uiso 1 1 calc GR
H13B H 0.679953 -0.203581 0.474670 0.047 Uiso 1 1 calc GR
H13C H 0.696837 -0.081287 0.467824 0.047 Uiso 1 1 calc GR
C14 C 0.54469(10) -0.12461(16) 0.44227(4) 0.0328(5) Uani 1 1 d .
H14A H 0.544135 -0.049118 0.447751 0.049 Uiso 1 1 calc GR
H14B H 0.535090 -0.169337 0.458452 0.049 Uiso 1 1 calc GR
H14C H 0.508900 -0.137152 0.427375 0.049 Uiso 1 1 calc GR
C15 C 0.62841(11) -0.30380(15) 0.41841(5) 0.0332(5) Uani 1 1 d .
H15A H 0.594086 -0.312029 0.402771 0.050 Uiso 1 1 calc GR
H15B H 0.614482 -0.347552 0.434194 0.050 Uiso 1 1 calc GR
H15C H 0.674306 -0.327085 0.412603 0.050 Uiso 1 1 calc GR
C16 C 0.54182(12) -0.1500(2) 0.36373(5) 0.0505(7) Uani 1 1 d .
H16A H 0.566888 -0.216323 0.359971 0.076 Uiso 1 1 calc GR
H16B H 0.515370 -0.127237 0.346772 0.076 Uiso 1 1 calc GR
H16C H 0.509681 -0.162194 0.378735 0.076 Uiso 1 1 calc GR
C17 C 0.65876(11) -0.02319(17) 0.34320(4) 0.0325(5) Uani 1 1 d .
H17A H 0.700168 0.019726 0.348258 0.049 Uiso 1 1 calc GR
H17B H 0.630456 0.013889 0.328663 0.049 Uiso 1 1 calc GR
H17C H 0.673222 -0.092955 0.336165 0.049 Uiso 1 1 calc GR
C18 C 0.55719(14) 0.0842(2) 0.38007(5) 0.0603(8) Uani 1 1 d .
H18A H 0.529587 0.101822 0.362967 0.091 Uiso 1 1 calc GR
H18B H 0.590223 0.142157 0.384487 0.091 Uiso 1 1 calc GR
H18C H 0.526057 0.075045 0.395550 0.091 Uiso 1 1 calc GR
C19 C 0.86927(11) -0.28267(14) 0.42131(4) 0.0304(4) Uani 1 1 d .
H19A H 0.895264 -0.277039 0.439349 0.046 Uiso 1 1 calc GR
H19B H 0.890091 -0.338597 0.410030 0.046 Uiso 1 1 calc GR
H19C H 0.820574 -0.300908 0.424423 0.046 Uiso 1 1 calc GR
C20 C 0.82471(11) -0.17092(17) 0.36795(4) 0.0347(5) Uani 1 1 d .
H20A H 0.846375 -0.229112 0.357737 0.052 Uiso 1 1 calc GR
H20B H 0.826529 -0.104819 0.357018 0.052 Uiso 1 1 calc GR
H20C H 0.775984 -0.189038 0.371048 0.052 Uiso 1 1 calc GR
C21 C 0.96701(9) -0.13040(16) 0.39469(4) 0.0301(4) Uani 1 1 d .
H21A H 0.971895 -0.063094 0.384480 0.045 Uiso 1 1 calc GR
H21B H 0.983057 -0.189801 0.383279 0.045 Uiso 1 1 calc GR
H21C H 0.995161 -0.127350 0.412264 0.045 Uiso 1 1 calc GR
C22 C 0.95951(10) 0.08107(17) 0.44554(4) 0.0302(4) Uani 1 1 d .
H22A H 0.950721 0.139415 0.432175 0.045 Uiso 1 1 calc GR
H22B H 0.994199 0.032081 0.438281 0.045 Uiso 1 1 calc GR
H22C H 0.977114 0.110593 0.463456 0.045 Uiso 1 1 calc GR
C23 C 0.81651(9) 0.10636(15) 0.46624(4) 0.0245(4) Uani 1 1 d .
H23A H 0.838961 0.136318 0.483286 0.037 Uiso 1 1 calc GR
H23B H 0.772844 0.071195 0.470809 0.037 Uiso 1 1 calc GR
H23C H 0.806532 0.163916 0.452754 0.037 Uiso 1 1 calc GR
C24 C 0.89888(11) -0.09488(16) 0.47864(4) 0.0313(4) Uani 1 1 d .
H24A H 0.857493 -0.137436 0.482429 0.047 Uiso 1 1 calc GR
H24B H 0.915326 -0.057997 0.495751 0.047 Uiso 1 1 calc GR
H24C H 0.935744 -0.142046 0.472287 0.047 Uiso 1 1 calc GR
C25 C 0.70353(9) 0.66350(14) 0.29924(4) 0.0219(4) Uani 1 1 d .
H25A H 0.699136 0.591535 0.307063 0.033 Uiso 1 1 calc GR
H25B H 0.693435 0.716705 0.313526 0.033 Uiso 1 1 calc GR
H25C H 0.751139 0.673939 0.293172 0.033 Uiso 1 1 calc GR
C26 C 0.65345(10) 0.81923(14) 0.25552(4) 0.0265(4) Uani 1 1 d .
H26A H 0.649046 0.869988 0.270927 0.040 Uiso 1 1 calc GR
H26B H 0.618102 0.835168 0.240685 0.040 Uiso 1 1 calc GR
H26C H 0.700021 0.825469 0.248086 0.040 Uiso 1 1 calc GR
C27 C 0.55040(9) 0.67755(15) 0.28289(4) 0.0254(4) Uani 1 1 d .
H27A H 0.516035 0.698464 0.268125 0.038 Uiso 1 1 calc GR
H27B H 0.548592 0.727900 0.298517 0.038 Uiso 1 1 calc GR
H27C H 0.539808 0.605337 0.289412 0.038 Uiso 1 1 calc GR
C28 C 0.51171(11) 0.48606(19) 0.22972(5) 0.0418(5) Uani 1 1 d .
H28A H 0.526111 0.417801 0.238221 0.063 Uiso 1 1 calc GR
H28B H 0.479256 0.472671 0.213707 0.063 Uiso 1 1 calc GR
H28C H 0.488652 0.529827 0.243541 0.063 Uiso 1 1 calc GR
C29 C 0.55717(13) 0.68423(19) 0.20054(5) 0.0486(6) Uani 1 1 d .
H29A H 0.537425 0.730705 0.214637 0.073 Uiso 1 1 calc GR
H29B H 0.520945 0.666303 0.186221 0.073 Uiso 1 1 calc GR
H29C H 0.595532 0.721419 0.191830 0.073 Uiso 1 1 calc GR
C30 C 0.62467(11) 0.4716(2) 0.18980(5) 0.0497(7) Uani 1 1 d .
H30A H 0.635218 0.400622 0.197551 0.075 Uiso 1 1 calc GR
H30B H 0.667229 0.503163 0.182790 0.075 Uiso 1 1 calc GR
H30C H 0.589420 0.465179 0.174433 0.075 Uiso 1 1 calc GR
C31 C 0.96424(9) 0.44011(15) 0.27307(4) 0.0259(4) Uani 1 1 d .
H31A H 0.953707 0.378929 0.260809 0.039 Uiso 1 1 calc GR
H31B H 0.988761 0.415223 0.290260 0.039 Uiso 1 1 calc GR
H31C H 0.993802 0.490925 0.263484 0.039 Uiso 1 1 calc GR
C32 C 0.82655(9) 0.40218(14) 0.29840(4) 0.0229(4) Uani 1 1 d .
H32A H 0.853342 0.369519 0.314093 0.034 Uiso 1 1 calc GR
H32B H 0.814008 0.347212 0.284479 0.034 Uiso 1 1 calc GR
H32C H 0.784022 0.434560 0.305199 0.034 Uiso 1 1 calc GR
C33 C 0.90790(10) 0.60546(15) 0.31026(4) 0.0264(4) Uani 1 1 d .
H33A H 0.944118 0.652855 0.303481 0.040 Uiso 1 1 calc GR
H33B H 0.926300 0.566384 0.326734 0.040 Uiso 1 1 calc GR
H33C H 0.867509 0.648104 0.315295 0.040 Uiso 1 1 calc GR
C34 C 0.86843(10) 0.79934(14) 0.25621(4) 0.0254(4) Uani 1 1 d .
H34A H 0.822782 0.814162 0.263730 0.038 Uiso 1 1 calc GR
H34B H 0.881588 0.858518 0.244109 0.038 Uiso 1 1 calc GR
H34C H 0.903375 0.791734 0.271647 0.038 Uiso 1 1 calc GR
C35 C 0.95309(9) 0.65403(15) 0.22162(4) 0.0275(4) Uani 1 1 d .
H35A H 0.987892 0.654369 0.237245 0.041 Uiso 1 1 calc GR
H35B H 0.962815 0.712626 0.208777 0.041 Uiso 1 1 calc GR
H35C H 0.955206 0.585717 0.211664 0.041 Uiso 1 1 calc GR
C36 C 0.80395(10) 0.69660(15) 0.20405(4) 0.0261(4) Uani 1 1 d .
H36A H 0.802711 0.633030 0.192069 0.039 Uiso 1 1 calc GR
H36B H 0.820943 0.757834 0.193552 0.039 Uiso 1 1 calc GR
H36C H 0.756894 0.711818 0.210126 0.039 Uiso 1 1 calc GR
C37 C 0.90634(10) 0.27791(16) 0.54598(4) 0.0317(5) Uani 1 1 d .
H37A H 0.947516 0.254633 0.557628 0.038 Uiso 1 1 calc R
H37B H 0.879522 0.329563 0.556900 0.038 Uiso 1 1 calc R
C38 C 0.92911(9) 0.32915(16) 0.51994(5) 0.0332(5) Uani 1 1 d .
H38A H 0.965620 0.383142 0.524483 0.040 Uiso 1 1 calc R
H38B H 0.948827 0.274693 0.507537 0.040 Uiso 1 1 calc R
C39 C 0.88717(11) 0.42898(17) 0.48089(4) 0.0342(5) Uani 1 1 d .
H39A H 0.906836 0.375857 0.468097 0.041 Uiso 1 1 calc R
H39B H 0.922390 0.485659 0.484619 0.041 Uiso 1 1 calc R
C40 C 0.82215(12) 0.47622(15) 0.46789(4) 0.0343(5) Uani 1 1 d .
H40A H 0.800001 0.524007 0.481383 0.041 Uiso 1 1 calc R
H40B H 0.833223 0.518766 0.451235 0.041 Uiso 1 1 calc R
C41 C 0.71632(11) 0.42626(16) 0.44405(4) 0.0335(5) Uani 1 1 d .
H41A H 0.730663 0.464827 0.427200 0.040 Uiso 1 1 calc R
H41B H 0.688470 0.475593 0.455254 0.040 Uiso 1 1 calc R
C42 C 0.67385(10) 0.33077(18) 0.43575(4) 0.0320(5) Uani 1 1 d .
H42A H 0.634055 0.352387 0.423118 0.038 Uiso 1 1 calc R
H42B H 0.702722 0.279085 0.425708 0.038 Uiso 1 1 calc R
C43 C 0.60585(10) 0.19276(17) 0.45409(4) 0.0306(5) Uani 1 1 d .
H43A H 0.632370 0.138081 0.444045 0.037 Uiso 1 1 calc R
H43B H 0.565147 0.214604 0.441972 0.037 Uiso 1 1 calc R
C44 C 0.58197(9) 0.14783(16) 0.48084(4) 0.0309(5) Uani 1 1 d .
H44A H 0.560927 0.204856 0.492059 0.037 Uiso 1 1 calc R
H44B H 0.546412 0.091731 0.477002 0.037 Uiso 1 1 calc R
C45 C 0.68944(12) -0.00551(15) 0.53141(4) 0.0344(5) Uani 1 1 d .
H45A H 0.678858 -0.054339 0.546925 0.041 Uiso 1 1 calc R
H45B H 0.712931 -0.047112 0.516974 0.041 Uiso 1 1 calc R
C46 C 0.62382(11) 0.04237(17) 0.51926(4) 0.0342(5) Uani 1 1 d .
H46A H 0.590297 -0.014682 0.513616 0.041 Uiso 1 1 calc R
H46B H 0.602128 0.088511 0.533242 0.041 Uiso 1 1 calc R
C47 C 0.79851(11) 0.03967(17) 0.55275(4) 0.0355(5) Uani 1 1 d .
H47A H 0.822804 -0.000644 0.538300 0.043 Uiso 1 1 calc R
H47B H 0.790648 -0.009080 0.568592 0.043 Uiso 1 1 calc R
C48 C 0.84170(11) 0.13230(18) 0.56248(4) 0.0350(5) Uani 1 1 d .
H48A H 0.813984 0.180317 0.574097 0.042 Uiso 1 1 calc R
H48B H 0.882674 0.107044 0.573945 0.042 Uiso 1 1 calc R
C49 C 0.91867(9) 0.11058(15) 0.34020(4) 0.0245(4) Uani 1 1 d .
H49A H 0.945399 0.160326 0.328680 0.029 Uiso 1 1 calc R
H49B H 0.943857 0.041508 0.341309 0.029 Uiso 1 1 calc R
C50 C 0.91228(9) 0.15576(14) 0.36888(4) 0.0209(4) Uani 1 1 d .
H50A H 0.880796 0.110728 0.379714 0.025 Uiso 1 1 calc R
H50B H 0.958569 0.157737 0.378875 0.025 Uiso 1 1 calc R
C51 C 0.87927(9) 0.31278(14) 0.39225(4) 0.0218(4) Uani 1 1 d .
H51A H 0.925570 0.315946 0.402215 0.026 Uiso 1 1 calc R
H51B H 0.847116 0.272568 0.403965 0.026 Uiso 1 1 calc R
C52 C 0.85198(9) 0.42362(14) 0.38695(4) 0.0229(4) Uani 1 1 d .
H52A H 0.856606 0.466576 0.404300 0.028 Uiso 1 1 calc R
H52B H 0.879034 0.459072 0.372465 0.028 Uiso 1 1 calc R
C53 C 0.75209(10) 0.51764(14) 0.37000(4) 0.0223(4) Uani 1 1 d .
H53A H 0.775517 0.545858 0.353545 0.027 Uiso 1 1 calc R
H53B H 0.759203 0.569090 0.385583 0.027 Uiso 1 1 calc R
C54 C 0.67579(10) 0.50313(14) 0.36315(4) 0.0246(4) Uani 1 1 d .
H54A H 0.652748 0.471536 0.379285 0.030 Uiso 1 1 calc R
H54B H 0.653713 0.573028 0.358738 0.030 Uiso 1 1 calc R
C55 C 0.59814(9) 0.41642(15) 0.33037(4) 0.0267(4) Uani 1 1 d .
H55A H 0.571521 0.484124 0.330992 0.032 Uiso 1 1 calc R
H55B H 0.576063 0.363688 0.342596 0.032 Uiso 1 1 calc R
C56 C 0.59804(9) 0.37537(15) 0.30111(4) 0.0260(4) Uani 1 1 d .
H56A H 0.549476 0.367978 0.293459 0.031 Uiso 1 1 calc R
H56B H 0.622736 0.426246 0.289183 0.031 Uiso 1 1 calc R
C57 C 0.64423(10) 0.24053(16) 0.27340(4) 0.0274(4) Uani 1 1 d .
H57A H 0.675357 0.292137 0.264455 0.033 Uiso 1 1 calc R
H57B H 0.599583 0.237737 0.262217 0.033 Uiso 1 1 calc R
C58 C 0.67721(10) 0.13248(16) 0.27431(4) 0.0274(4) Uani 1 1 d .
H58A H 0.647125 0.081581 0.284031 0.033 Uiso 1 1 calc R
H58B H 0.682867 0.105999 0.255058 0.033 Uiso 1 1 calc R
C59 C 0.85324(10) 0.06085(16) 0.29957(4) 0.0283(4) Uani 1 1 d .
H59A H 0.880904 -0.005750 0.298578 0.034 Uiso 1 1 calc R
H59B H 0.875739 0.116303 0.288294 0.034 Uiso 1 1 calc R
C60 C 0.78029(10) 0.04149(15) 0.28835(4) 0.0278(4) Uani 1 1 d .
H60A H 0.780878 0.013736 0.268998 0.033 Uiso 1 1 calc R
H60B H 0.757201 -0.012088 0.300013 0.033 Uiso 1 1 calc R
C61 C 0.91398(10) 0.41523(18) 0.17186(4) 0.0335(5) Uani 1 1 d .
H61A H 0.943046 0.480603 0.173130 0.040 Uiso 1 1 calc R
H61B H 0.933242 0.367344 0.157665 0.040 Uiso 1 1 calc R
C62 C 0.91497(10) 0.36026(16) 0.19955(4) 0.0286(4) Uani 1 1 d .
H62A H 0.963648 0.351732 0.206971 0.034 Uiso 1 1 calc R
H62B H 0.889262 0.403402 0.213031 0.034 Uiso 1 1 calc R
C63 C 0.76454(12) 0.51844(16) 0.13059(4) 0.0362(5) Uani 1 1 d .
H63A H 0.738932 0.551661 0.145836 0.043 Uiso 1 1 calc R
H63B H 0.759495 0.564741 0.113848 0.043 Uiso 1 1 calc R
C64 C 0.83962(12) 0.50537(17) 0.13925(4) 0.0382(5) Uani 1 1 d .
H64A H 0.864644 0.469647 0.124212 0.046 Uiso 1 1 calc R
H64B H 0.861254 0.576231 0.142795 0.046 Uiso 1 1 calc R
C65 C 0.66966(10) 0.41785(15) 0.11130(4) 0.0287(4) Uani 1 1 d .
H65A H 0.670961 0.455675 0.093167 0.034 Uiso 1 1 calc R
H65B H 0.637308 0.456516 0.123264 0.034 Uiso 1 1 calc R
C66 C 0.64540(10) 0.30556(15) 0.10680(4) 0.0258(4) Uani 1 1 d .
H66A H 0.600997 0.304915 0.095433 0.031 Uiso 1 1 calc R
H66B H 0.680519 0.264634 0.096701 0.031 Uiso 1 1 calc R
C67 C 0.60322(9) 0.15608(15) 0.13064(4) 0.0265(4) Uani 1 1 d .
H67A H 0.630697 0.109168 0.118642 0.032 Uiso 1 1 calc R
H67B H 0.555735 0.163609 0.121890 0.032 Uiso 1 1 calc R
C68 C 0.59939(10) 0.10811(16) 0.15916(4) 0.0306(4) Uani 1 1 d .
H68A H 0.575096 0.157532 0.171613 0.037 Uiso 1 1 calc R
H68B H 0.573138 0.039982 0.158088 0.037 Uiso 1 1 calc R
C69 C 0.67265(12) 0.02215(16) 0.19383(4) 0.0330(5) Uani 1 1 d .
H69A H 0.648867 -0.046664 0.189690 0.040 Uiso 1 1 calc R
H69B H 0.649695 0.056821 0.209567 0.040 Uiso 1 1 calc R
C70 C 0.74773(12) 0.00331(15) 0.20140(4) 0.0317(5) Uani 1 1 d .
H70A H 0.752523 -0.046929 0.217347 0.038 Uiso 1 1 calc R
H70B H 0.771151 -0.028292 0.185356 0.038 Uiso 1 1 calc R
C71 C 0.85154(10) 0.09344(16) 0.21595(4) 0.0313(4) Uani 1 1 d .
H71A H 0.875686 0.059604 0.200391 0.038 Uiso 1 1 calc R
H71B H 0.858611 0.047898 0.232747 0.038 Uiso 1 1 calc R
C72 C 0.88085(10) 0.20214(16) 0.22159(4) 0.0294(4) Uani 1 1 d .
H72A H 0.851325 0.241189 0.234606 0.035 Uiso 1 1 calc R
H72B H 0.928466 0.196233 0.230319 0.035 Uiso 1 1 calc R

loop_
_atom_site_aniso_label
_atom_site_aniso_U_11
_atom_site_aniso_U_22
_atom_site_aniso_U_33
_atom_site_aniso_U_23
_atom_site_aniso_U_13
_atom_site_aniso_U_12
Fe1 0.00955(12) 0.01385(12) 0.01438(12) -0.00106(9) 0.00082(9) -0.00053(8)
Fe2 0.01074(12) 0.01397(12) 0.01503(12) 0.00103(9) 0.00095(9) -0.00033(9)
Fe3 0.00984(12) 0.01154(11) 0.01423(12) -0.00113(9) 0.00059(9) -0.00010(8)
K1 0.01705(17) 0.01551(17) 0.01539(18) 0.00015(14) 0.00056(14) 0.00005(13)
K2 0.01710(17) 0.01520(17) 0.01488(18) -0.00012(14) -0.00027(14) 0.00003(13)
K3 0.01700(17) 0.01541(17) 0.01604(18) -0.00104(14) -0.00021(14) -0.00080(14)
Si1 0.0142(2) 0.0226(2) 0.0174(2) -0.00232(19) -0.00177(19) -0.00147(18)
Si2 0.0145(2) 0.0163(2) 0.0205(2) -0.00296(19) 0.00544(19) -0.00325(18)
Si3 0.0133(2) 0.0253(3) 0.0182(2) -0.0030(2) -0.00209(19) 0.00310(19)
Si4 0.0166(2) 0.0148(2) 0.0172(2) 0.00051(18) 0.00567(18) 0.00186(17)
Si5 0.0141(2) 0.0177(2) 0.0165(2) 0.00012(18) -0.00095(18) -0.00004(17)
Si6 0.0165(2) 0.0155(2) 0.0220(2) -0.00152(19) 0.00332(19) 0.00280(18)
Si7 0.0179(2) 0.0186(2) 0.0210(2) -0.00349(19) 0.00704(19) -0.00470(18)
Si8 0.0167(2) 0.0381(3) 0.0216(3) -0.0026(2) -0.0035(2) 0.0015(2)
Si9 0.0135(2) 0.0153(2) 0.0153(2) -0.00080(18) -0.00131(18) 0.00045(17)
Si11 0.0145(2) 0.0141(2) 0.0175(2) -0.00046(18) 0.00384(18) 0.00156(17)
Si12 0.0146(2) 0.0128(2) 0.0182(2) -0.00026(18) 0.00318(18) -0.00224(17)
Si13 0.0147(2) 0.0277(3) 0.0229(3) -0.0039(2) -0.00506(19) 0.00278(19)
F1 0.0190(5) 0.0172(5) 0.0227(5) -0.0056(4) -0.0009(4) 0.0014(4)
F2 0.0242(5) 0.0173(5) 0.0208(5) 0.0047(4) -0.0006(4) 0.0001(4)
F3 0.0248(5) 0.0156(5) 0.0225(5) -0.0060(4) 0.0014(4) -0.0012(4)
O1 0.0237(7) 0.0306(7) 0.0216(7) -0.0018(6) -0.0026(5) 0.0023(5)
O2 0.0210(6) 0.0310(7) 0.0263(7) -0.0023(6) 0.0075(5) -0.0051(5)
O3 0.0388(8) 0.0211(7) 0.0202(7) 0.0040(5) 0.0023(6) 0.0039(6)
O4 0.0278(7) 0.0337(7) 0.0147(6) -0.0031(5) -0.0026(5) 0.0087(6)
O5 0.0194(6) 0.0261(7) 0.0269(7) -0.0008(5) 0.0046(5) -0.0031(5)
O6 0.0328(7) 0.0203(6) 0.0212(7) 0.0033(5) 0.0014(5) 0.0001(5)
O7 0.0181(6) 0.0250(6) 0.0181(6) -0.0050(5) 0.0027(5) 0.0019(5)
O8 0.0240(7) 0.0255(7) 0.0207(6) -0.0055(5) -0.0017(5) -0.0040(5)
O9 0.0232(6) 0.0239(6) 0.0184(6) 0.0038(5) -0.0024(5) -0.0036(5)
O10 0.0187(6) 0.0246(6) 0.0180(6) -0.0017(5) 0.0026(5) 0.0039(5)
O11 0.0246(6) 0.0161(6) 0.0193(6) -0.0009(5) -0.0012(5) 0.0004(5)
O12 0.0213(6) 0.0196(6) 0.0171(6) 0.0001(5) -0.0013(5) 0.0003(5)
O13 0.0232(6) 0.0317(7) 0.0193(6) -0.0036(5) -0.0027(5) 0.0012(5)
O14 0.0325(7) 0.0325(7) 0.0171(6) 0.0015(5) 0.0039(5) -0.0135(6)
O15 0.0379(8) 0.0221(7) 0.0237(7) 0.0012(5) -0.0049(6) -0.0042(6)
O16 0.0224(6) 0.0246(7) 0.0197(6) -0.0062(5) -0.0025(5) 0.0014(5)
O17 0.0279(7) 0.0259(7) 0.0190(6) -0.0002(5) 0.0035(5) -0.0090(5)
O18 0.0391(8) 0.0176(6) 0.0226(7) -0.0009(5) -0.0009(6) 0.0007(6)
N1 0.0131(7) 0.0184(7) 0.0166(7) -0.0019(6) 0.0001(6) 0.0024(5)
N2 0.0121(7) 0.0182(7) 0.0183(7) -0.0017(6) 0.0019(6) -0.0024(5)
N3 0.0117(7) 0.0152(7) 0.0178(7) 0.0003(6) 0.0010(5) 0.0004(5)
N4 0.0122(7) 0.0257(8) 0.0173(7) 0.0001(6) 0.0004(6) -0.0032(6)
N5 0.0110(6) 0.0135(7) 0.0160(7) -0.0003(5) 0.0015(5) -0.0010(5)
N6 0.0121(7) 0.0175(7) 0.0176(7) -0.0022(6) 0.0006(6) 0.0016(5)
C1 0.0301(10) 0.0324(10) 0.0171(9) 0.0007(8) -0.0015(8) -0.0050(8)
C2 0.0352(11) 0.0431(12) 0.0242(10) -0.0009(9) -0.0036(9) -0.0192(9)
C3 0.0378(13) 0.0715(18) 0.0520(15) -0.0277(13) -0.0252(11) 0.0318(12)
C4 0.0220(9) 0.0307(10) 0.0310(11) 0.0049(8) 0.0115(8) 0.0065(8)
C5 0.0290(10) 0.0265(10) 0.0201(9) -0.0062(8) 0.0032(8) 0.0013(8)
C6 0.0376(11) 0.0183(9) 0.0345(11) 0.0033(8) 0.0068(9) 0.0031(8)
C7 0.0247(10) 0.0278(10) 0.0223(10) 0.0054(8) -0.0029(8) -0.0013(8)
C8 0.0169(9) 0.0434(12) 0.0337(11) -0.0028(9) -0.0057(8) 0.0025(8)
C9 0.0367(11) 0.0367(11) 0.0222(10) -0.0063(9) -0.0058(8) -0.0062(9)
C10 0.0416(12) 0.0225(10) 0.0369(12) -0.0075(9) 0.0098(9) -0.0095(9)
C11 0.0321(11) 0.0325(11) 0.0369(12) 0.0015(9) 0.0203(9) 0.0009(9)
C12 0.0286(10) 0.0337(11) 0.0334(11) 0.0134(9) 0.0018(9) -0.0076(8)
C13 0.0372(11) 0.0344(11) 0.0229(10) 0.0068(8) 0.0032(9) -0.0117(9)
C14 0.0275(10) 0.0311(11) 0.0413(12) -0.0093(9) 0.0196(9) -0.0070(8)
C15 0.0372(11) 0.0230(10) 0.0403(12) -0.0071(9) 0.0107(9) -0.0017(8)
C16 0.0317(12) 0.0831(19) 0.0362(13) -0.0044(13) -0.0045(10) -0.0238(12)
C17 0.0360(11) 0.0399(12) 0.0212(10) 0.0022(9) -0.0043(9) -0.0045(9)
C18 0.0625(17) 0.0777(19) 0.0393(14) -0.0111(13) -0.0151(12) 0.0456(15)
C19 0.0357(11) 0.0152(9) 0.0410(12) -0.0004(8) 0.0100(9) 0.0016(8)
C20 0.0384(12) 0.0375(12) 0.0277(11) -0.0151(9) -0.0025(9) 0.0122(9)
C21 0.0235(10) 0.0269(10) 0.0410(12) 0.0056(9) 0.0124(9) 0.0078(8)
C22 0.0235(10) 0.0392(11) 0.0275(10) -0.0023(9) -0.0023(8) -0.0108(8)
C23 0.0244(9) 0.0252(10) 0.0237(10) -0.0083(8) -0.0021(8) 0.0018(8)
C24 0.0372(11) 0.0304(11) 0.0255(10) 0.0044(8) -0.0077(9) 0.0022(9)
C25 0.0239(9) 0.0217(9) 0.0201(9) -0.0061(7) 0.0020(7) 0.0011(7)
C26 0.0283(10) 0.0184(9) 0.0330(11) 0.0009(8) 0.0046(8) 0.0017(7)
C27 0.0205(9) 0.0289(10) 0.0274(10) -0.0020(8) 0.0077(8) 0.0043(8)
C28 0.0257(11) 0.0493(14) 0.0496(14) -0.0076(11) -0.0069(10) -0.0098(10)
C29 0.0525(15) 0.0474(14) 0.0434(14) 0.0065(11) -0.0242(11) 0.0060(11)
C30 0.0305(12) 0.0804(18) 0.0370(13) -0.0314(13) -0.0108(10) 0.0133(12)
C31 0.0195(9) 0.0304(10) 0.0273(10) -0.0005(8) -0.0033(8) 0.0073(8)
C32 0.0237(9) 0.0218(9) 0.0230(9) 0.0072(7) -0.0017(7) 0.0000(7)
C33 0.0281(10) 0.0265(10) 0.0238(10) -0.0045(8) -0.0077(8) -0.0004(8)
C34 0.0280(10) 0.0163(9) 0.0322(10) -0.0015(8) 0.0050(8) -0.0030(7)
C35 0.0216(9) 0.0240(10) 0.0379(11) -0.0042(8) 0.0120(8) -0.0063(8)
C36 0.0303(10) 0.0257(10) 0.0222(9) 0.0085(8) -0.0005(8) -0.0052(8)
C37 0.0217(10) 0.0368(11) 0.0354(11) -0.0093(9) -0.0111(8) 0.0047(8)
C38 0.0141(9) 0.0327(11) 0.0527(13) -0.0113(10) 0.0011(9) -0.0027(8)
C39 0.0360(11) 0.0371(12) 0.0308(11) -0.0058(9) 0.0172(9) -0.0175(9)
C40 0.0591(14) 0.0202(10) 0.0249(10) 0.0028(8) 0.0163(10) -0.0088(9)
C41 0.0484(13) 0.0355(11) 0.0174(9) 0.0109(8) 0.0100(9) 0.0196(10)
C42 0.0338(11) 0.0519(13) 0.0099(9) 0.0012(8) -0.0012(8) 0.0192(10)
C43 0.0239(10) 0.0407(12) 0.0263(10) -0.0144(9) -0.0102(8) 0.0112(9)
C44 0.0168(9) 0.0365(11) 0.0390(12) -0.0148(9) -0.0027(8) 0.0013(8)
C45 0.0605(14) 0.0213(10) 0.0217(10) 0.0039(8) 0.0072(10) -0.0133(9)
C46 0.0365(11) 0.0392(12) 0.0277(11) -0.0053(9) 0.0109(9) -0.0205(9)
C47 0.0432(12) 0.0323(11) 0.0313(11) 0.0172(9) 0.0044(9) 0.0122(9)
C48 0.0293(11) 0.0517(13) 0.0234(10) 0.0099(9) -0.0058(8) 0.0098(9)
C49 0.0165(9) 0.0283(10) 0.0288(10) -0.0013(8) 0.0024(7) 0.0045(7)
C50 0.0160(8) 0.0231(9) 0.0232(9) 0.0024(7) -0.0022(7) 0.0036(7)
C51 0.0215(9) 0.0258(9) 0.0177(9) -0.0021(7) -0.0059(7) -0.0028(7)
C52 0.0256(9) 0.0228(9) 0.0198(9) -0.0045(7) -0.0052(7) -0.0054(7)
C53 0.0357(10) 0.0158(8) 0.0154(9) -0.0019(7) 0.0016(8) 0.0031(7)
C54 0.0351(11) 0.0228(9) 0.0162(9) -0.0006(7) 0.0046(8) 0.0096(8)
C55 0.0166(9) 0.0289(10) 0.0351(11) 0.0052(8) 0.0053(8) 0.0039(7)
C56 0.0195(9) 0.0265(10) 0.0313(10) 0.0071(8) -0.0068(8) -0.0017(7)
C57 0.0280(10) 0.0351(11) 0.0185(9) 0.0041(8) -0.0063(8) -0.0085(8)
C58 0.0283(10) 0.0353(11) 0.0181(9) -0.0066(8) -0.0035(8) -0.0079(8)
C59 0.0281(10) 0.0344(11) 0.0230(10) -0.0123(8) 0.0081(8) 0.0020(8)
C60 0.0305(10) 0.0294(10) 0.0240(10) -0.0138(8) 0.0074(8) -0.0005(8)
C61 0.0290(11) 0.0453(12) 0.0268(10) -0.0077(9) 0.0084(8) -0.0185(9)
C62 0.0189(9) 0.0392(11) 0.0274(10) -0.0075(9) -0.0031(8) -0.0076(8)
C63 0.0624(15) 0.0250(10) 0.0208(10) 0.0059(8) -0.0017(10) -0.0131(10)
C64 0.0584(14) 0.0389(12) 0.0174(10) 0.0056(9) 0.0035(10) -0.0263(11)
C65 0.0377(11) 0.0303(10) 0.0174(9) 0.0025(8) -0.0064(8) 0.0074(9)
C66 0.0238(9) 0.0335(10) 0.0194(9) -0.0051(8) -0.0064(7) 0.0078(8)
C67 0.0184(9) 0.0288(10) 0.0319(11) -0.0109(8) -0.0040(8) -0.0009(7)
C68 0.0242(10) 0.0335(11) 0.0348(11) -0.0105(9) 0.0087(8) -0.0103(8)
C69 0.0564(14) 0.0261(10) 0.0172(9) 0.0001(8) 0.0073(9) -0.0184(9)
C70 0.0570(14) 0.0180(9) 0.0199(10) 0.0030(8) 0.0004(9) -0.0050(9)
C71 0.0365(11) 0.0320(11) 0.0246(10) 0.0049(8) -0.0054(9) 0.0121(9)
C72 0.0300(10) 0.0354(11) 0.0219(10) -0.0004(8) -0.0084(8) 0.0066(9)

loop_
_atom_type_symbol
_atom_type_description
_atom_type_scat_dispersion_real
_atom_type_scat_dispersion_imag
_atom_type_scat_source
C C 0.0033 0.0016 'International Tables Vol C Tables 4.2.6.8 and 6.1.1.4'
H H 0.0000 0.0000 'International Tables Vol C Tables 4.2.6.8 and 6.1.1.4'
F F 0.0171 0.0103 'International Tables Vol C Tables 4.2.6.8 and 6.1.1.4'
Fe Fe 0.3463 0.8444 'International Tables Vol C Tables 4.2.6.8 and 6.1.1.4'
K K 0.2009 0.2494 'International Tables Vol C Tables 4.2.6.8 and 6.1.1.4'
N N 0.0061 0.0033 'International Tables Vol C Tables 4.2.6.8 and 6.1.1.4'
O O 0.0106 0.0060 'International Tables Vol C Tables 4.2.6.8 and 6.1.1.4'
Si Si 0.0817 0.0704 'International Tables Vol C Tables 4.2.6.8 and 6.1.1.4'

loop_
_geom_angle_atom_site_label_1
_geom_angle_atom_site_label_2
_geom_angle_atom_site_label_3
_geom_angle
_geom_angle_site_symmetry_1
_geom_angle_site_symmetry_3
F1 Fe1 N1 111.37(5) . .
F1 Fe1 N2 117.35(5) . .
N2 Fe1 N1 131.01(6) . .
F2 Fe2 N3 116.28(5) . .
F2 Fe2 N4 113.38(5) . .
N3 Fe2 N4 129.94(6) . .
F3 Fe3 N5 113.41(5) . .
F3 Fe3 N6 118.12(5) . .
N5 Fe3 N6 128.36(6) . .
F1 K1 O1 74.75(3) . .
F1 K1 O2 82.45(3) . .
F1 K1 O3 120.89(4) . .
F1 K1 O4 133.55(3) . .
F1 K1 O5 119.57(3) . .
F1 K1 O6 82.54(3) . .
O1 K1 O3 111.71(4) . .
O1 K1 O4 151.69(4) . .
O1 K1 O5 112.94(4) . .
O2 K1 O1 60.14(4) . .
O2 K1 O3 58.05(4) . .
O2 K1 O4 115.46(4) . .
O2 K1 O5 155.70(4) . .
O4 K1 O3 57.42(4) . .
O5 K1 O3 111.19(4) . .
O5 K1 O4 58.19(4) . .
O6 K1 O1 60.52(4) . .
O6 K1 O2 120.65(4) . .
O6 K1 O3 153.97(4) . .
O6 K1 O4 116.24(4) . .
O6 K1 O5 58.14(4) . .
F2 K2 O7 87.39(3) . .
F2 K2 O8 125.21(4) . .
F2 K2 O9 128.59(3) . .
F2 K2 O10 115.23(3) . .
F2 K2 O11 82.58(3) . .
F2 K2 O12 76.00(3) . .
O7 K2 O8 58.30(3) . .
O7 K2 O9 116.18(4) . .
O7 K2 O10 155.48(4) . .
O7 K2 O11 119.91(4) . .
O7 K2 O12 59.69(3) . .
O8 K2 O9 57.94(4) . .
O10 K2 O8 109.84(4) . .
O10 K2 O9 57.86(3) . .
O10 K2 O12 114.51(4) . .
O11 K2 O8 150.14(4) . .
O11 K2 O9 115.98(4) . .
O11 K2 O10 58.22(3) . .
O11 K2 O12 60.38(3) . .
O12 K2 O8 111.68(4) . .
O12 K2 O9 155.38(4) . .
F3 K3 O13 76.93(3) . .
F3 K3 O14 85.21(3) . .
F3 K3 O15 121.78(3) . .
F3 K3 O16 131.22(3) . .
F3 K3 O17 115.07(3) . .
F3 K3 O18 80.62(3) . .
O13 K3 O14 61.15(4) . .
O13 K3 O15 111.66(4) . .
O13 K3 O16 151.84(4) . .
O13 K3 O17 113.89(4) . .
O13 K3 O18 61.37(4) . .
O14 K3 O15 57.09(4) . .
O14 K3 O16 115.00(4) . .
O14 K3 O17 158.31(4) . .
O14 K3 O18 122.49(4) . .
O16 K3 O15 57.91(4) . .
O17 K3 O15 112.51(4) . .
O17 K3 O16 58.18(4) . .
O18 K3 O15 155.81(4) . .
O18 K3 O16 116.06(4) . .
O18 K3 O17 58.00(4) . .
N2 Si1 C7 110.76(8) . .
N2 Si1 C8 113.52(8) . .
N2 Si1 C9 113.37(8) . .
C7 Si1 C8 107.01(10) . .
C7 Si1 C9 107.34(9) . .
C8 Si1 C9 104.35(9) . .
N2 Si2 C10 112.26(8) . .
N2 Si2 C11 113.28(8) . .
N2 Si2 C12 112.25(8) . .
C11 Si2 C10 107.06(10) . .
C11 Si2 C12 105.18(10) . .
C12 Si2 C10 106.27(10) . .
N1 Si3 C1 111.47(8) . .
N1 Si3 C2 112.09(8) . .
N1 Si3 C3 114.08(9) . .
C2 Si3 C1 106.82(9) . .
C3 Si3 C1 105.00(11) . .
C3 Si3 C2 106.85(12) . .
N1 Si4 C4 113.55(8) . .
N1 Si4 C5 110.89(8) . .
N1 Si4 C6 113.49(8) . .
C5 Si4 C4 107.75(9) . .
C5 Si4 C6 105.16(9) . .
C6 Si4 C4 105.46(9) . .
N3 Si5 C22 114.15(8) . .
N3 Si5 C23 111.29(7) . .
N3 Si5 C24 113.65(8) . .
C22 Si5 C24 104.83(9) . .
C23 Si5 C22 105.11(9) . .
C23 Si5 C24 107.13(9) . .
N3 Si6 C19 113.01(8) . .
N3 Si6 C20 111.67(8) . .
N3 Si6 C21 112.69(8) . .
C19 Si6 C21 105.94(9) . .
C20 Si6 C19 106.47(10) . .
C20 Si6 C21 106.57(10) . .
N4 Si7 C13 111.39(8) . .
N4 Si7 C14 112.53(9) . .
N4 Si7 C15 113.54(8) . .
C13 Si7 C14 106.41(10) . .
C13 Si7 C15 105.96(10) . .
C15 Si7 C14 106.50(9) . .
N4 Si8 C16 113.54(10) . .
N4 Si8 C17 111.62(8) . .
N4 Si8 C18 111.90(9) . .
C17 Si8 C16 103.82(10) . .
C18 Si8 C16 108.38(13) . .
C18 Si8 C17 107.08(12) . .
N5 Si9 C31 114.20(8) . .
N5 Si9 C32 110.98(7) . .
N5 Si9 C33 113.68(8) . .
C32 Si9 C31 105.83(9) . .
C32 Si9 C33 107.38(9) . .
C33 Si9 C31 104.14(9) . .
N6 Si11 C25 111.54(7) . .
N6 Si11 C26 113.42(8) . .
N6 Si11 C27 113.26(8) . .
C25 Si11 C26 105.65(9) . .
C25 Si11 C27 106.68(8) . .
C26 Si11 C27 105.71(8) . .
N5 Si12 C34 113.07(8) . .
N5 Si12 C35 113.52(8) . .
N5 Si12 C36 111.02(8) . .
C35 Si12 C34 105.35(8) . .
C36 Si12 C34 107.42(9) . .
C36 Si12 C35 105.97(9) . .
N6 Si13 C28 113.40(9) . .
N6 Si13 C29 112.56(9) . .
N6 Si13 C30 112.22(8) . .
C29 Si13 C28 105.88(11) . .
C30 Si13 C28 104.49(11) . .
C30 Si13 C29 107.72(12) . .
Fe1 F1 K1 139.31(5) . .
Fe2 F2 K2 143.21(5) . .
Fe3 F3 K3 139.43(5) . .
C37 O1 K1 107.02(10) . .
C37 O1 C48 112.09(15) . .
C48 O1 K1 107.09(10) . .
C38 O2 K1 115.74(11) . .
C39 O2 K1 119.82(11) . .
C39 O2 C38 112.27(15) . .
C40 O3 K1 109.81(10) . .
C40 O3 C41 112.96(15) . .
C41 O3 K1 113.19(11) . .
C42 O4 K1 118.69(11) . .
C43 O4 K1 117.14(10) . .
C43 O4 C42 111.97(14) . .
C44 O5 K1 110.45(10) . .
C46 O5 K1 112.39(10) . .
C46 O5 C44 113.57(15) . .
C45 O6 K1 119.06(10) . .
C47 O6 K1 115.10(11) . .
C47 O6 C45 111.75(15) . .
C49 O7 K2 117.25(10) . .
C59 O7 K2 119.41(10) . .
C59 O7 C49 111.60(13) . .
C58 O8 K2 116.28(10) . .
C60 O8 K2 113.68(10) . .
C60 O8 C58 111.99(14) . .
C56 O9 K2 117.34(10) . .
C57 O9 K2 116.27(10) . .
C57 O9 C56 110.98(14) . .
C54 O10 K2 116.68(10) . .
C54 O10 C55 113.38(13) . .
C55 O10 K2 111.75(10) . .
C52 O11 K2 115.48(9) . .
C53 O11 K2 117.50(9) . .
C53 O11 C52 111.96(13) . .
C50 O12 K2 106.66(9) . .
C51 O12 K2 106.44(9) . .
C51 O12 C50 112.18(13) . .
C62 O13 K3 109.16(10) . .
C72 O13 K3 107.46(10) . .
C72 O13 C62 111.56(14) . .
C61 O14 K3 114.81(11) . .
C61 O14 C64 112.16(15) . .
C64 O14 K3 122.37(11) . .
C63 O15 K3 109.18(10) . .
C63 O15 C65 112.34(15) . .
C65 O15 K3 113.35(10) . .
C66 O16 K3 117.28(10) . .
C66 O16 C67 111.63(14) . .
C67 O16 K3 118.10(10) . .
C68 O17 K3 111.45(10) . .
C68 O17 C69 113.94(14) . .
C69 O17 K3 114.56(10) . .
C70 O18 K3 119.14(11) . .
C70 O18 C71 112.38(15) . .
C71 O18 K3 113.31(10) . .
Si3 N1 Fe1 112.97(7) . .
Si4 N1 Fe1 121.05(8) . .
Si4 N1 Si3 125.95(8) . .
Si1 N2 Fe1 118.08(7) . .
Si1 N2 Si2 126.45(8) . .
Si2 N2 Fe1 115.46(8) . .
Si5 N3 Fe2 119.22(7) . .
Si6 N3 Fe2 115.02(7) . .
Si6 N3 Si5 125.57(8) . .
Si7 N4 Fe2 120.78(8) . .
Si7 N4 Si8 124.27(8) . .
Si8 N4 Fe2 114.68(8) . .
Si9 N5 Fe3 119.21(7) . .
Si12 N5 Fe3 114.81(7) . .
Si12 N5 Si9 125.93(8) . .
Si11 N6 Fe3 119.63(7) . .
Si11 N6 Si13 121.73(8) . .
Si13 N6 Fe3 118.21(7) . .
Si3 C1 H1A 109.5 . .
Si3 C1 H1B 109.5 . .
Si3 C1 H1C 109.5 . .
H1A C1 H1B 109.5 . .
H1A C1 H1C 109.5 . .
H1B C1 H1C 109.5 . .
Si3 C2 H2A 109.5 . .
Si3 C2 H2B 109.5 . .
Si3 C2 H2C 109.5 . .
H2A C2 H2B 109.5 . .
H2A C2 H2C 109.5 . .
H2B C2 H2C 109.5 . .
Si3 C3 H3A 109.5 . .
Si3 C3 H3B 109.5 . .
Si3 C3 H3C 109.5 . .
H3A C3 H3B 109.5 . .
H3A C3 H3C 109.5 . .
H3B C3 H3C 109.5 . .
Si4 C4 H4A 109.5 . .
Si4 C4 H4B 109.5 . .
Si4 C4 H4C 109.5 . .
H4A C4 H4B 109.5 . .
H4A C4 H4C 109.5 . .
H4B C4 H4C 109.5 . .
Si4 C5 H5A 109.5 . .
Si4 C5 H5B 109.5 . .
Si4 C5 H5C 109.5 . .
H5A C5 H5B 109.5 . .
H5A C5 H5C 109.5 . .
H5B C5 H5C 109.5 . .
Si4 C6 H6A 109.5 . .
Si4 C6 H6B 109.5 . .
Si4 C6 H6C 109.5 . .
H6A C6 H6B 109.5 . .
H6A C6 H6C 109.5 . .
H6B C6 H6C 109.5 . .
K3 C7 H7A 61.5(13) 4_566 .
K3 C7 H7B 89.4(13) 4_566 .
K3 C7 H7C 59.7(13) 4_566 .
Si1 C7 K3 159.93(10) . 4_566
Si1 C7 H7A 111.4(13) . .
Si1 C7 H7B 110.5(13) . .
Si1 C7 H7C 109.3(13) . .
H7A C7 H7B 109.7(18) . .
H7A C7 H7C 107.3(18) . .
H7B C7 H7C 108.5(18) . .
Si1 C8 H8A 109.5 . .
Si1 C8 H8B 109.5 . .
Si1 C8 H8C 109.5 . .
H8A C8 H8B 109.5 . .
H8A C8 H8C 109.5 . .
H8B C8 H8C 109.5 . .
Si1 C9 H9A 109.5 . .
Si1 C9 H9B 109.5 . .
Si1 C9 H9C 109.5 . .
H9A C9 H9B 109.5 . .
H9A C9 H9C 109.5 . .
H9B C9 H9C 109.5 . .
Si2 C10 H10A 109.5 . .
Si2 C10 H10B 109.5 . .
Si2 C10 H10C 109.5 . .
H10A C10 H10B 109.5 . .
H10A C10 H10C 109.5 . .
H10B C10 H10C 109.5 . .
Si2 C11 H11A 109.5 . .
Si2 C11 H11B 109.5 . .
Si2 C11 H11C 109.5 . .
H11A C11 H11B 109.5 . .
H11A C11 H11C 109.5 . .
H11B C11 H11C 109.5 . .
Si2 C12 H12A 109.5 . .
Si2 C12 H12B 109.5 . .
Si2 C12 H12C 109.5 . .
H12A C12 H12B 109.5 . .
H12A C12 H12C 109.5 . .
H12B C12 H12C 109.5 . .
Si7 C13 H13A 109.5 . .
Si7 C13 H13B 109.5 . .
Si7 C13 H13C 109.5 . .
H13A C13 H13B 109.5 . .
H13A C13 H13C 109.5 . .
H13B C13 H13C 109.5 . .
Si7 C14 H14A 109.5 . .
Si7 C14 H14B 109.5 . .
Si7 C14 H14C 109.5 . .
H14A C14 H14B 109.5 . .
H14A C14 H14C 109.5 . .
H14B C14 H14C 109.5 . .
Si7 C15 H15A 109.5 . .
Si7 C15 H15B 109.5 . .
Si7 C15 H15C 109.5 . .
H15A C15 H15B 109.5 . .
H15A C15 H15C 109.5 . .
H15B C15 H15C 109.5 . .
Si8 C16 H16A 109.5 . .
Si8 C16 H16B 109.5 . .
Si8 C16 H16C 109.5 . .
H16A C16 H16B 109.5 . .
H16A C16 H16C 109.5 . .
H16B C16 H16C 109.5 . .
Si8 C17 H17A 109.5 . .
Si8 C17 H17B 109.5 . .
Si8 C17 H17C 109.5 . .
H17A C17 H17B 109.5 . .
H17A C17 H17C 109.5 . .
H17B C17 H17C 109.5 . .
Si8 C18 H18A 109.5 . .
Si8 C18 H18B 109.5 . .
Si8 C18 H18C 109.5 . .
H18A C18 H18B 109.5 . .
H18A C18 H18C 109.5 . .
H18B C18 H18C 109.5 . .
Si6 C19 H19A 109.5 . .
Si6 C19 H19B 109.5 . .
Si6 C19 H19C 109.5 . .
H19A C19 H19B 109.5 . .
H19A C19 H19C 109.5 . .
H19B C19 H19C 109.5 . .
Si6 C20 H20A 109.5 . .
Si6 C20 H20B 109.5 . .
Si6 C20 H20C 109.5 . .
H20A C20 H20B 109.5 . .
H20A C20 H20C 109.5 . .
H20B C20 H20C 109.5 . .
Si6 C21 H21A 109.5 . .
Si6 C21 H21B 109.5 . .
Si6 C21 H21C 109.5 . .
H21A C21 H21B 109.5 . .
H21A C21 H21C 109.5 . .
H21B C21 H21C 109.5 . .
Si5 C22 H22A 109.5 . .
Si5 C22 H22B 109.5 . .
Si5 C22 H22C 109.5 . .
H22A C22 H22B 109.5 . .
H22A C22 H22C 109.5 . .
H22B C22 H22C 109.5 . .
Si5 C23 H23A 109.5 . .
Si5 C23 H23B 109.5 . .
Si5 C23 H23C 109.5 . .
H23A C23 H23B 109.5 . .
H23A C23 H23C 109.5 . .
H23B C23 H23C 109.5 . .
Si5 C24 H24A 109.5 . .
Si5 C24 H24B 109.5 . .
Si5 C24 H24C 109.5 . .
H24A C24 H24B 109.5 . .
H24A C24 H24C 109.5 . .
H24B C24 H24C 109.5 . .
Si11 C25 H25A 109.5 . .
Si11 C25 H25B 109.5 . .
Si11 C25 H25C 109.5 . .
H25A C25 H25B 109.5 . .
H25A C25 H25C 109.5 . .
H25B C25 H25C 109.5 . .
Si11 C26 H26A 109.5 . .
Si11 C26 H26B 109.5 . .
Si11 C26 H26C 109.5 . .
H26A C26 H26B 109.5 . .
H26A C26 H26C 109.5 . .
H26B C26 H26C 109.5 . .
Si11 C27 H27A 109.5 . .
Si11 C27 H27B 109.5 . .
Si11 C27 H27C 109.5 . .
H27A C27 H27B 109.5 . .
H27A C27 H27C 109.5 . .
H27B C27 H27C 109.5 . .
Si13 C28 H28A 109.5 . .
Si13 C28 H28B 109.5 . .
Si13 C28 H28C 109.5 . .
H28A C28 H28B 109.5 . .
H28A C28 H28C 109.5 . .
H28B C28 H28C 109.5 . .
Si13 C29 H29A 109.5 . .
Si13 C29 H29B 109.5 . .
Si13 C29 H29C 109.5 . .
H29A C29 H29B 109.5 . .
H29A C29 H29C 109.5 . .
H29B C29 H29C 109.5 . .
Si13 C30 H30A 109.5 . .
Si13 C30 H30B 109.5 . .
Si13 C30 H30C 109.5 . .
H30A C30 H30B 109.5 . .
H30A C30 H30C 109.5 . .
H30B C30 H30C 109.5 . .
Si9 C31 H31A 109.5 . .
Si9 C31 H31B 109.5 . .
Si9 C31 H31C 109.5 . .
H31A C31 H31B 109.5 . .
H31A C31 H31C 109.5 . .
H31B C31 H31C 109.5 . .
Si9 C32 H32A 109.5 . .
Si9 C32 H32B 109.5 . .
Si9 C32 H32C 109.5 . .
H32A C32 H32B 109.5 . .
H32A C32 H32C 109.5 . .
H32B C32 H32C 109.5 . .
Si9 C33 H33A 109.5 . .
Si9 C33 H33B 109.5 . .
Si9 C33 H33C 109.5 . .
H33A C33 H33B 109.5 . .
H33A C33 H33C 109.5 . .
H33B C33 H33C 109.5 . .
Si12 C34 H34A 109.5 . .
Si12 C34 H34B 109.5 . .
Si12 C34 H34C 109.5 . .
H34A C34 H34B 109.5 . .
H34A C34 H34C 109.5 . .
H34B C34 H34C 109.5 . .
Si12 C35 H35A 109.5 . .
Si12 C35 H35B 109.5 . .
Si12 C35 H35C 109.5 . .
H35A C35 H35B 109.5 . .
H35A C35 H35C 109.5 . .
H35B C35 H35C 109.5 . .
Si12 C36 H36A 109.5 . .
Si12 C36 H36B 109.5 . .
Si12 C36 H36C 109.5 . .
H36A C36 H36B 109.5 . .
H36A C36 H36C 109.5 . .
H36B C36 H36C 109.5 . .
O1 C37 H37A 110.0 . .
O1 C37 H37B 110.0 . .
O1 C37 C38 108.48(16) . .
H37A C37 H37B 108.4 . .
C38 C37 H37A 110.0 . .
C38 C37 H37B 110.0 . .
O2 C38 C37 108.49(15) . .
O2 C38 H38A 110.0 . .
O2 C38 H38B 110.0 . .
C37 C38 H38A 110.0 . .
C37 C38 H38B 110.0 . .
H38A C38 H38B 108.4 . .
O2 C39 H39A 110.1 . .
O2 C39 H39B 110.1 . .
O2 C39 C40 108.19(15) . .
H39A C39 H39B 108.4 . .
C40 C39 H39A 110.1 . .
C40 C39 H39B 110.1 . .
O3 C40 C39 108.19(16) . .
O3 C40 H40A 110.1 . .
O3 C40 H40B 110.1 . .
C39 C40 H40A 110.1 . .
C39 C40 H40B 110.1 . .
H40A C40 H40B 108.4 . .
O3 C41 H41A 110.0 . .
O3 C41 H41B 110.0 . .
O3 C41 C42 108.46(15) . .
H41A C41 H41B 108.4 . .
C42 C41 H41A 110.0 . .
C42 C41 H41B 110.0 . .
O4 C42 C41 108.59(15) . .
O4 C42 H42A 110.0 . .
O4 C42 H42B 110.0 . .
C41 C42 H42A 110.0 . .
C41 C42 H42B 110.0 . .
H42A C42 H42B 108.4 . .
O4 C43 H43A 110.0 . .
O4 C43 H43B 110.0 . .
O4 C43 C44 108.38(15) . .
H43A C43 H43B 108.4 . .
C44 C43 H43A 110.0 . .
C44 C43 H43B 110.0 . .
O5 C44 C43 107.87(15) . .
O5 C44 H44A 110.1 . .
O5 C44 H44B 110.1 . .
C43 C44 H44A 110.1 . .
C43 C44 H44B 110.1 . .
H44A C44 H44B 108.4 . .
O6 C45 H45A 110.0 . .
O6 C45 H45B 110.0 . .
O6 C45 C46 108.32(16) . .
H45A C45 H45B 108.4 . .
C46 C45 H45A 110.0 . .
C46 C45 H45B 110.0 . .
O5 C46 C45 107.81(15) . .
O5 C46 H46A 110.1 . .
O5 C46 H46B 110.1 . .
C45 C46 H46A 110.1 . .
C45 C46 H46B 110.1 . .
H46A C46 H46B 108.5 . .
O6 C47 H47A 110.0 . .
O6 C47 H47B 110.0 . .
O6 C47 C48 108.42(16) . .
H47A C47 H47B 108.4 . .
C48 C47 H47A 110.0 . .
C48 C47 H47B 110.0 . .
O1 C48 C47 108.36(16) . .
O1 C48 H48A 110.0 . .
O1 C48 H48B 110.0 . .
C47 C48 H48A 110.0 . .
C47 C48 H48B 110.0 . .
H48A C48 H48B 108.4 . .
O7 C49 H49A 109.9 . .
O7 C49 H49B 109.9 . .
O7 C49 C50 108.88(14) . .
H49A C49 H49B 108.3 . .
C50 C49 H49A 109.9 . .
C50 C49 H49B 109.9 . .
O12 C50 C49 107.88(14) . .
O12 C50 H50A 110.1 . .
O12 C50 H50B 110.1 . .
C49 C50 H50A 110.1 . .
C49 C50 H50B 110.1 . .
H50A C50 H50B 108.4 . .
O12 C51 H51A 110.1 . .
O12 C51 H51B 110.1 . .
O12 C51 C52 108.04(14) . .
H51A C51 H51B 108.4 . .
C52 C51 H51A 110.1 . .
C52 C51 H51B 110.1 . .
O11 C52 C51 108.41(14) . .
O11 C52 H52A 110.0 . .
O11 C52 H52B 110.0 . .
C51 C52 H52A 110.0 . .
C51 C52 H52B 110.0 . .
H52A C52 H52B 108.4 . .
O11 C53 H53A 110.1 . .
O11 C53 H53B 110.1 . .
O11 C53 C54 107.94(14) . .
H53A C53 H53B 108.4 . .
C54 C53 H53A 110.1 . .
C54 C53 H53B 110.1 . .
O10 C54 C53 107.75(14) . .
O10 C54 H54A 110.2 . .
O10 C54 H54B 110.2 . .
C53 C54 H54A 110.2 . .
C53 C54 H54B 110.2 . .
H54A C54 H54B 108.5 . .
O10 C55 H55A 110.1 . .
O10 C55 H55B 110.1 . .
O10 C55 C56 107.90(14) . .
H55A C55 H55B 108.4 . .
C56 C55 H55A 110.1 . .
C56 C55 H55B 110.1 . .
O9 C56 C55 108.94(15) . .
O9 C56 H56A 109.9 . .
O9 C56 H56B 109.9 . .
C55 C56 H56A 109.9 . .
C55 C56 H56B 109.9 . .
H56A C56 H56B 108.3 . .
O9 C57 H57A 109.8 . .
O9 C57 H57B 109.8 . .
O9 C57 C58 109.20(15) . .
H57A C57 H57B 108.3 . .
C58 C57 H57A 109.8 . .
C58 C57 H57B 109.8 . .
O8 C58 C57 108.98(15) . .
O8 C58 H58A 109.9 . .
O8 C58 H58B 109.9 . .
C57 C58 H58A 109.9 . .
C57 C58 H58B 109.9 . .
H58A C58 H58B 108.3 . .
O7 C59 H59A 110.0 . .
O7 C59 H59B 110.0 . .
O7 C59 C60 108.54(14) . .
H59A C59 H59B 108.4 . .
C60 C59 H59A 110.0 . .
C60 C59 H59B 110.0 . .
O8 C60 C59 108.35(15) . .
O8 C60 H60A 110.0 . .
O8 C60 H60B 110.0 . .
C59 C60 H60A 110.0 . .
C59 C60 H60B 110.0 . .
H60A C60 H60B 108.4 . .
O14 C61 H61A 110.0 . .
O14 C61 H61B 110.0 . .
O14 C61 C62 108.64(15) . .
H61A C61 H61B 108.3 . .
C62 C61 H61A 110.0 . .
C62 C61 H61B 110.0 . .
O13 C62 C61 108.57(15) . .
O13 C62 H62A 110.0 . .
O13 C62 H62B 110.0 . .
C61 C62 H62A 110.0 . .
C61 C62 H62B 110.0 . .
H62A C62 H62B 108.4 . .
O15 C63 H63A 110.3 . .
O15 C63 H63B 110.3 . .
O15 C63 C64 107.03(17) . .
H63A C63 H63B 108.6 . .
C64 C63 H63A 110.3 . .
C64 C63 H63B 110.3 . .
O14 C64 C63 108.44(16) . .
O14 C64 H64A 110.0 . .
O14 C64 H64B 110.0 . .
C63 C64 H64A 110.0 . .
C63 C64 H64B 110.0 . .
H64A C64 H64B 108.4 . .
O15 C65 H65A 110.1 . .
O15 C65 H65B 110.1 . .
O15 C65 C66 108.09(15) . .
H65A C65 H65B 108.4 . .
C66 C65 H65A 110.1 . .
C66 C65 H65B 110.1 . .
O16 C66 C65 108.43(14) . .
O16 C66 H66A 110.0 . .
O16 C66 H66B 110.0 . .
C65 C66 H66A 110.0 . .
C65 C66 H66B 110.0 . .
H66A C66 H66B 108.4 . .
O16 C67 H67A 110.0 . .
O16 C67 H67B 110.0 . .
O16 C67 C68 108.49(15) . .
H67A C67 H67B 108.4 . .
C68 C67 H67A 110.0 . .
C68 C67 H67B 110.0 . .
O17 C68 C67 108.07(14) . .
O17 C68 H68A 110.1 . .
O17 C68 H68B 110.1 . .
C67 C68 H68A 110.1 . .
C67 C68 H68B 110.1 . .
H68A C68 H68B 108.4 . .
O17 C69 H69A 110.1 . .
O17 C69 H69B 110.1 . .
O17 C69 C70 108.04(15) . .
H69A C69 H69B 108.4 . .
C70 C69 H69A 110.1 . .
C70 C69 H69B 110.1 . .
O18 C70 C69 108.17(16) . .
O18 C70 H70A 110.1 . .
O18 C70 H70B 110.1 . .
C69 C70 H70A 110.1 . .
C69 C70 H70B 110.1 . .
H70A C70 H70B 108.4 . .
O18 C71 H71A 109.9 . .
O18 C71 H71B 109.9 . .
O18 C71 C72 108.91(15) . .
H71A C71 H71B 108.3 . .
C72 C71 H71A 109.9 . .
C72 C71 H71B 109.9 . .
O13 C72 C71 108.53(15) . .
O13 C72 H72A 110.0 . .
O13 C72 H72B 110.0 . .
C71 C72 H72A 110.0 . .
C71 C72 H72B 110.0 . .
H72A C72 H72B 108.4 . .

loop_
_geom_bond_atom_site_label_1
_geom_bond_atom_site_label_2
_geom_bond_distance
Fe1 F1 1.8827(9)
Fe1 N1 1.9661(13)
Fe1 N2 1.9580(13)
Fe2 F2 1.8839(10)
Fe2 N3 1.9632(13)
Fe2 N4 1.9657(14)
Fe3 F3 1.8808(9)
Fe3 N5 1.9728(13)
Fe3 N6 1.9731(13)
K1 F1 2.6102(10)
K1 O1 2.8488(13)
K1 O2 2.8328(13)
K1 O3 2.9242(13)
K1 O4 2.8970(13)
K1 O5 2.8862(13)
K1 O6 2.8284(12)
K2 F2 2.6247(10)
K2 O7 2.8224(12)
K2 O8 2.8708(12)
K2 O9 2.9200(12)
K2 O10 2.8429(12)
K2 O11 2.8328(12)
K2 O12 2.8554(12)
K3 F3 2.6524(10)
K3 O13 2.7904(13)
K3 O14 2.8054(12)
K3 O15 2.9338(13)
K3 O16 2.8778(12)
K3 O17 2.8658(12)
K3 O18 2.8320(13)
Si1 N2 1.7079(15)
Si1 C7 1.871(2)
Si1 C8 1.8800(19)
Si1 C9 1.8801(19)
Si2 N2 1.7092(14)
Si2 C10 1.8733(19)
Si2 C11 1.8685(18)
Si2 C12 1.872(2)
Si3 N1 1.7121(14)
Si3 C1 1.8730(19)
Si3 C2 1.872(2)
Si3 C3 1.867(2)
Si4 N1 1.7020(14)
Si4 C4 1.8841(18)
Si4 C5 1.8709(19)
Si4 C6 1.8801(19)
Si5 N3 1.7114(14)
Si5 C22 1.8798(19)
Si5 C23 1.8697(18)
Si5 C24 1.8797(19)
Si6 N3 1.7062(14)
Si6 C19 1.8769(19)
Si6 C20 1.871(2)
Si6 C21 1.8786(18)
Si7 N4 1.7027(15)
Si7 C13 1.867(2)
Si7 C14 1.8819(18)
Si7 C15 1.8780(19)
Si8 N4 1.7100(15)
Si8 C16 1.883(2)
Si8 C17 1.869(2)
Si8 C18 1.868(2)
Si9 N5 1.7090(14)
Si9 C31 1.8808(18)
Si9 C32 1.8735(18)
Si9 C33 1.8784(18)
Si11 N6 1.7121(14)
Si11 C25 1.8685(18)
Si11 C26 1.8790(18)
Si11 C27 1.8857(17)
Si12 N5 1.7059(13)
Si12 C34 1.8794(18)
Si12 C35 1.8787(18)
Si12 C36 1.8710(19)
Si13 N6 1.7123(14)
Si13 C28 1.884(2)
Si13 C29 1.869(2)
Si13 C30 1.861(2)
O1 C37 1.419(2)
O1 C48 1.425(2)
O2 C38 1.423(2)
O2 C39 1.418(2)
O3 C40 1.420(2)
O3 C41 1.421(2)
O4 C42 1.426(2)
O4 C43 1.418(2)
O5 C44 1.421(2)
O5 C46 1.416(2)
O6 C45 1.425(2)
O6 C47 1.421(2)
O7 C49 1.423(2)
O7 C59 1.420(2)
O8 C58 1.421(2)
O8 C60 1.418(2)
O9 C56 1.423(2)
O9 C57 1.422(2)
O10 C54 1.420(2)
O10 C55 1.423(2)
O11 C52 1.425(2)
O11 C53 1.424(2)
O12 C50 1.425(2)
O12 C51 1.420(2)
O13 C62 1.427(2)
O13 C72 1.413(2)
O14 C61 1.413(2)
O14 C64 1.424(2)
O15 C63 1.422(2)
O15 C65 1.426(2)
O16 C66 1.421(2)
O16 C67 1.424(2)
O17 C68 1.416(2)
O17 C69 1.426(2)
O18 C70 1.419(2)
O18 C71 1.429(2)
C1 H1A 0.9800
C1 H1B 0.9800
C1 H1C 0.9800
C2 H2A 0.9800
C2 H2B 0.9800
C2 H2C 0.9800
C3 H3A 0.9800
C3 H3B 0.9800
C3 H3C 0.9800
C4 H4A 0.9800
C4 H4B 0.9800
C4 H4C 0.9800
C5 H5A 0.9800
C5 H5B 0.9800
C5 H5C 0.9800
C6 H6A 0.9800
C6 H6B 0.9800
C6 H6C 0.9800
C7 H7A 0.95(2)
C7 H7B 0.97(2)
C7 H7C 0.99(2)
C8 H8A 0.9800
C8 H8B 0.9800
C8 H8C 0.9800
C9 H9A 0.9800
C9 H9B 0.9800
C9 H9C 0.9800
C10 H10A 0.9800
C10 H10B 0.9800
C10 H10C 0.9800
C11 H11A 0.9800
C11 H11B 0.9800
C11 H11C 0.9800
C12 H12A 0.9800
C12 H12B 0.9800
C12 H12C 0.9800
C13 H13A 0.9800
C13 H13B 0.9800
C13 H13C 0.9800
C14 H14A 0.9800
C14 H14B 0.9800
C14 H14C 0.9800
C15 H15A 0.9800
C15 H15B 0.9800
C15 H15C 0.9800
C16 H16A 0.9800
C16 H16B 0.9800
C16 H16C 0.9800
C17 H17A 0.9800
C17 H17B 0.9800
C17 H17C 0.9800
C18 H18A 0.9800
C18 H18B 0.9800
C18 H18C 0.9800
C19 H19A 0.9800
C19 H19B 0.9800
C19 H19C 0.9800
C20 H20A 0.9800
C20 H20B 0.9800
C20 H20C 0.9800
C21 H21A 0.9800
C21 H21B 0.9800
C21 H21C 0.9800
C22 H22A 0.9800
C22 H22B 0.9800
C22 H22C 0.9800
C23 H23A 0.9800
C23 H23B 0.9800
C23 H23C 0.9800
C24 H24A 0.9800
C24 H24B 0.9800
C24 H24C 0.9800
C25 H25A 0.9800
C25 H25B 0.9800
C25 H25C 0.9800
C26 H26A 0.9800
C26 H26B 0.9800
C26 H26C 0.9800
C27 H27A 0.9800
C27 H27B 0.9800
C27 H27C 0.9800
C28 H28A 0.9800
C28 H28B 0.9800
C28 H28C 0.9800
C29 H29A 0.9800
C29 H29B 0.9800
C29 H29C 0.9800
C30 H30A 0.9800
C30 H30B 0.9800
C30 H30C 0.9800
C31 H31A 0.9800
C31 H31B 0.9800
C31 H31C 0.9800
C32 H32A 0.9800
C32 H32B 0.9800
C32 H32C 0.9800
C33 H33A 0.9800
C33 H33B 0.9800
C33 H33C 0.9800
C34 H34A 0.9800
C34 H34B 0.9800
C34 H34C 0.9800
C35 H35A 0.9800
C35 H35B 0.9800
C35 H35C 0.9800
C36 H36A 0.9800
C36 H36B 0.9800
C36 H36C 0.9800
C37 H37A 0.9900
C37 H37B 0.9900
C37 C38 1.486(3)
C38 H38A 0.9900
C38 H38B 0.9900
C39 H39A 0.9900
C39 H39B 0.9900
C39 C40 1.491(3)
C40 H40A 0.9900
C40 H40B 0.9900
C41 H41A 0.9900
C41 H41B 0.9900
C41 C42 1.490(3)
C42 H42A 0.9900
C42 H42B 0.9900
C43 H43A 0.9900
C43 H43B 0.9900
C43 C44 1.490(3)
C44 H44A 0.9900
C44 H44B 0.9900
C45 H45A 0.9900
C45 H45B 0.9900
C45 C46 1.489(3)
C46 H46A 0.9900
C46 H46B 0.9900
C47 H47A 0.9900
C47 H47B 0.9900
C47 C48 1.487(3)
C48 H48A 0.9900
C48 H48B 0.9900
C49 H49A 0.9900
C49 H49B 0.9900
C49 C50 1.495(2)
C50 H50A 0.9900
C50 H50B 0.9900
C51 H51A 0.9900
C51 H51B 0.9900
C51 C52 1.499(2)
C52 H52A 0.9900
C52 H52B 0.9900
C53 H53A 0.9900
C53 H53B 0.9900
C53 C54 1.497(3)
C54 H54A 0.9900
C54 H54B 0.9900
C55 H55A 0.9900
C55 H55B 0.9900
C55 C56 1.492(3)
C56 H56A 0.9900
C56 H56B 0.9900
C57 H57A 0.9900
C57 H57B 0.9900
C57 C58 1.492(3)
C58 H58A 0.9900
C58 H58B 0.9900
C59 H59A 0.9900
C59 H59B 0.9900
C59 C60 1.496(3)
C60 H60A 0.9900
C60 H60B 0.9900
C61 H61A 0.9900
C61 H61B 0.9900
C61 C62 1.493(3)
C62 H62A 0.9900
C62 H62B 0.9900
C63 H63A 0.9900
C63 H63B 0.9900
C63 C64 1.490(3)
C64 H64A 0.9900
C64 H64B 0.9900
C65 H65A 0.9900
C65 H65B 0.9900
C65 C66 1.492(3)
C66 H66A 0.9900
C66 H66B 0.9900
C67 H67A 0.9900
C67 H67B 0.9900
C67 C68 1.497(3)
C68 H68A 0.9900
C68 H68B 0.9900
C69 H69A 0.9900
C69 H69B 0.9900
C69 C70 1.488(3)
C70 H70A 0.9900
C70 H70B 0.9900
C71 H71A 0.9900
C71 H71B 0.9900
C71 C72 1.491(3)
C72 H72A 0.9900
C72 H72B 0.9900
